data_2220122
loop_
_publ_author_name
'Liu, Yun-Yu'
'Zhuo, Yu-Jiang'
'Li, Xing-Qi'
'Ma, Ji-Cheng'

_publ_section_title
;Poly[[(\m~3~-5,6-dicarboxybicyclo[2.2.2]oct-7-ene-2,3-dicarboxylato)(1,10-phenanthroline)copper(II)]
 monohydrate]
;
_journal_coeditor_code CI2718
_journal_issue 12
_journal_name_full 'Acta Crystallographica Section E'
_journal_page_first m1590
_journal_paper_doi 10.1107/S1600536808037999
_journal_volume 64
_journal_year 2008
_chemical_formula_iupac '[Cu (C12 H10 O8) (C12 H8 N2)], H2 O'
_chemical_formula_moiety 'C24 H18 Cu N2 O8, H2 O'
_chemical_formula_sum 'C24 H20 Cu N2 O9'
_chemical_formula_weight 543.96
_chemical_name_systematic
;
Poly[[(\m~3~-5,6-dicarboxybicyclo[2.2.2]oct-7-ene-2,3-dicarboxylato)(1,10-
phenanthroline)copper(II)] monohydrate]
;
_space_group_IT_number 4
_symmetry_cell_setting monoclinic
_symmetry_space_group_name_Hall 'P 2yb'
_symmetry_space_group_name_H-M 'P 1 21 1'
_atom_sites_solution_hydrogens geom
_atom_sites_solution_primary direct
_atom_sites_solution_secondary difmap
_audit_creation_method SHELXL-97
_cell_angle_alpha 90
_cell_angle_beta 95.244(9)
_cell_angle_gamma 90
_cell_formula_units_Z 2
_cell_length_a 6.5900(4)
_cell_length_b 15.1650(8)
_cell_length_c 10.7490(6)
_cell_measurement_reflns_used 4555
_cell_measurement_temperature 293(2)
_cell_measurement_theta_max 28.37
_cell_measurement_theta_min 1.08
_cell_volume 1069.73(11)
_computing_cell_refinement 'SAINT (Bruker, 1998)'
_computing_data_collection 'SMART (Bruker, 1998)'
_computing_data_reduction 'SAINT (Bruker, 1998)'
_computing_molecular_graphics 'SHELXTL-Plus (Sheldrick, 2008)'
_computing_publication_material 'SHELXTL-Plus (Sheldrick, 2008)'
_computing_structure_refinement 'SHELXL97 (Sheldrick, 2008)'
_computing_structure_solution 'SHELXS97 (Sheldrick, 2008)'
_diffrn_ambient_temperature 293(2)
_diffrn_measured_fraction_theta_full 0.999
_diffrn_measured_fraction_theta_max 0.951
_diffrn_measurement_device_type 'Bruker APEX CCD area-detector'
_diffrn_measurement_method '\f and \w'
_diffrn_radiation_monochromator graphite
_diffrn_radiation_source 'fine-focus sealed tube'
_diffrn_radiation_type MoK\a
_diffrn_radiation_wavelength 0.71069
_diffrn_reflns_av_R_equivalents 0.0216
_diffrn_reflns_av_sigmaI/netI 0.0471
_diffrn_reflns_limit_h_max 8
_diffrn_reflns_limit_h_min -8
_diffrn_reflns_limit_k_max 17
_diffrn_reflns_limit_k_min -19
_diffrn_reflns_limit_l_max 14
_diffrn_reflns_limit_l_min -6
_diffrn_reflns_number 6580
_diffrn_reflns_theta_full 25.00
_diffrn_reflns_theta_max 28.37
_diffrn_reflns_theta_min 2.33
_diffrn_standards_number 0
_exptl_absorpt_coefficient_mu 1.084
_exptl_absorpt_correction_T_max 0.803
_exptl_absorpt_correction_T_min 0.696
_exptl_absorpt_correction_type multi-scan
_exptl_absorpt_process_details '(SADABS; Sheldrick, 1996)'
_exptl_crystal_colour blue
_exptl_crystal_density_diffrn 1.689
_exptl_crystal_density_method 'not measured'
_exptl_crystal_description Block
_exptl_crystal_F_000 558
_exptl_crystal_size_max 0.33
_exptl_crystal_size_mid 0.21
_exptl_crystal_size_min 0.20
_refine_diff_density_max 0.305
_refine_diff_density_min -0.374
_refine_ls_abs_structure_details 'Flack (1983), 1914 Friedel pairs'
_refine_ls_abs_structure_Flack 0.008(8)
_refine_ls_extinction_method none
_refine_ls_goodness_of_fit_ref 1.036
_refine_ls_hydrogen_treatment mixed
_refine_ls_matrix_type full
_refine_ls_number_parameters 333
_refine_ls_number_reflns 4555
_refine_ls_number_restraints 2
_refine_ls_restrained_S_all 1.036
_refine_ls_R_factor_all 0.0277
_refine_ls_R_factor_gt 0.0263
_refine_ls_shift/su_max 0.001
_refine_ls_shift/su_mean 0.000
_refine_ls_structure_factor_coef Fsqd
_refine_ls_weighting_details 'calc w=1/[\s^2^(Fo^2^)+(0.0256P)^2^] where P=(Fo^2^+2Fc^2^)/3'
_refine_ls_weighting_scheme calc
_refine_ls_wR_factor_gt 0.0640
_refine_ls_wR_factor_ref 0.0648
_reflns_number_gt 4343
_reflns_number_total 4555
_reflns_threshold_expression I>2\s(I)
_cod_data_source_file ci2718.cif
_cod_data_source_block I
_cod_depositor_comments
;
The following automatic conversions were performed:
'_symmetry_cell_setting' value 'Monoclinic' changed to 'monoclinic'
according to '/home/saulius/struct/CIF-dictionaries/cif_core.dic'
dictionary named 'cif_core.dic' version 2.4.1 from 2010-06-29.

Automatic conversion script
Id: cif_fix_enum 1527 2010-12-29 10:47:43Z saulius 

The following automatic conversions were performed:

'_symmetry_cell_setting' value 'Monoclinic' changed to 'monoclinic'
according to /home/saulius/struct/CIF-dictionaries/cif_core.dic
dictionary named 'cif_core.dic' version 2.4.1 from 2010-06-29.

Automatic conversion script
Id: cif_fix_values 1715 2011-07-08 13:25:40Z adriana 
;
_cod_original_cell_volume 1069.73(10)
_cod_original_sg_symbol_H-M 'P 21'
_cod_database_code 2220122
_cod_database_fobs_code 2220122

loop_
_symmetry_equiv_pos_as_xyz
'x, y, z'
'-x, y+1/2, -z'

loop_
_atom_site_type_symbol
_atom_site_label
_atom_site_fract_x
_atom_site_fract_y
_atom_site_fract_z
_atom_site_U_iso_or_equiv
_atom_site_adp_type
_atom_site_calc_flag
_atom_site_refinement_flags
_atom_site_occupancy
C C1 0.8692(4) 0.81993(17) 0.5050(2) 0.0327(5) Uani d . 1
H H1 0.9536 0.8445 0.5700 0.039 Uiso calc R 1
C C2 0.9222(4) 0.82867(19) 0.3826(2) 0.0382(6) Uani d . 1
H H2 1.0408 0.8583 0.3669 0.046 Uiso calc R 1
C C3 0.7992(4) 0.79351(17) 0.2862(2) 0.0362(6) Uani d . 1
H H3 0.8341 0.7990 0.2047 0.043 Uiso calc R 1
C C4 0.6199(3) 0.74901(17) 0.31010(18) 0.0285(5) Uani d . 1
C C5 0.4749(4) 0.71054(18) 0.2161(2) 0.0352(6) Uani d . 1
H H5A 0.4972 0.7156 0.1322 0.042 Uiso calc R 1
C C6 0.3084(4) 0.66765(18) 0.2479(2) 0.0361(6) Uani d . 1
H H6 0.2186 0.6434 0.1853 0.043 Uiso calc R 1
C C7 0.2660(4) 0.65841(16) 0.3763(2) 0.0291(5) Uani d . 1
C C8 0.1009(4) 0.61105(18) 0.4178(2) 0.0364(6) Uani d . 1
H H8B 0.0083 0.5828 0.3606 0.044 Uiso calc R 1
C C9 0.0779(4) 0.60707(19) 0.5428(2) 0.0377(6) Uani d . 1
H H9 -0.0301 0.5758 0.5711 0.045 Uiso calc R 1
C C10 0.2174(4) 0.65023(17) 0.6279(2) 0.0329(5) Uani d . 1
H H10 0.1995 0.6473 0.7127 0.039 Uiso calc R 1
C C11 0.4003(3) 0.69806(15) 0.46831(19) 0.0240(4) Uani d . 1
C C12 0.5789(3) 0.74318(14) 0.43543(18) 0.0237(5) Uani d . 1
C C13 1.0048(3) 0.90548(13) 0.94151(18) 0.0192(4) Uani d . 1
H H13 0.9289 0.8814 1.0080 0.023 Uiso calc R 1
C C14 1.0387(3) 1.00356(15) 0.97408(18) 0.0223(4) Uani d . 1
H H14 0.9159 1.0382 0.9497 0.027 Uiso calc R 1
C C15 1.0971(3) 1.00950(14) 1.11723(18) 0.0220(4) Uani d . 1
H H15 0.9782 0.9919 1.1598 0.026 Uiso calc R 1
C C16 1.2682(3) 0.94109(14) 1.14952(18) 0.0211(4) Uani d . 1
H H16 1.1993 0.8873 1.1736 0.025 Uiso calc R 1
C C17 1.3679(3) 0.91758(15) 1.02845(19) 0.0229(4) Uani d . 1
H H17 1.4990 0.8879 1.0479 0.027 Uiso calc R 1
C C18 1.2122(3) 0.85576(14) 0.95247(18) 0.0203(4) Uani d . 1
H H18 1.1978 0.8014 1.0002 0.024 Uiso calc R 1
C C19 1.3913(3) 0.99816(16) 0.94838(19) 0.0288(5) Uani d . 1
H H19 1.5166 1.0168 0.9246 0.035 Uiso calc R 1
C C20 1.2195(4) 1.03987(15) 0.91496(19) 0.0268(5) Uani d . 1
H H20 1.2108 1.0873 0.8600 0.032 Uiso calc R 1
C C21 0.8703(3) 0.88961(15) 0.82048(19) 0.0208(4) Uani d . 1
C C22 1.2984(3) 0.83259(15) 0.82983(19) 0.0237(4) Uani d . 1
C C23 1.4200(4) 0.96369(15) 1.2593(2) 0.0265(5) Uani d . 1
C C24 1.1515(3) 1.10347(15) 1.1550(2) 0.0240(5) Uani d . 1
N N1 0.7020(3) 0.77771(12) 0.53121(15) 0.0253(4) Uani d . 1
N N2 0.3738(3) 0.69509(13) 0.59172(16) 0.0251(4) Uani d . 1
O O1 0.7941(3) 0.95074(11) 0.75885(15) 0.0331(4) Uani d . 1
O O2 0.8349(2) 0.80701(10) 0.79532(13) 0.0256(3) Uani d . 1
O O1W 1.4570(4) 0.98510(18) 1.59374(17) 0.0537(6) Uani d D 1
O O3 1.4401(2) 0.77476(12) 0.84210(14) 0.0323(4) Uani d . 1
O O4 1.2381(2) 0.86940(12) 0.73066(14) 0.0323(4) Uani d . 1
O O5 1.3290(3) 0.95633(14) 1.36461(15) 0.0406(4) Uani d . 1
H H5 1.4105 0.9685 1.4244 0.061 Uiso calc R 1
O O6 1.5975(3) 0.97879(13) 1.25429(17) 0.0402(4) Uani d . 1
O O7 1.2819(3) 1.12253(12) 1.23587(16) 0.0358(4) Uani d . 1
O O8 1.0345(3) 1.16299(13) 1.09436(17) 0.0443(5) Uani d . 1
H H8 1.0703 1.2125 1.1181 0.066 Uiso calc R 1
Cu Cu1 0.59195(3) 0.760541(17) 0.697564(19) 0.02264(7) Uani d . 1
H HW11 1.378(5) 0.952(2) 1.625(3) 0.050(10) Uiso d . 1
H HW12 1.575(4) 0.969(3) 1.613(4) 0.078(14) Uiso d D 1

loop_
_atom_site_aniso_label
_atom_site_aniso_U_11
_atom_site_aniso_U_22
_atom_site_aniso_U_33
_atom_site_aniso_U_12
_atom_site_aniso_U_13
_atom_site_aniso_U_23
C1 0.0300(12) 0.0339(14) 0.0336(12) -0.0050(11) 0.0001(10) 0.0004(10)
C2 0.0364(14) 0.0379(15) 0.0413(13) -0.0056(12) 0.0101(11) 0.0070(11)
C3 0.0433(15) 0.0387(14) 0.0276(11) 0.0050(11) 0.0095(10) 0.0068(9)
C4 0.0351(11) 0.0263(13) 0.0238(9) 0.0057(11) 0.0014(8) 0.0009(9)
C5 0.0486(16) 0.0344(15) 0.0218(10) 0.0106(11) -0.0018(10) -0.0044(9)
C6 0.0425(15) 0.0343(14) 0.0292(11) 0.0029(12) -0.0098(10) -0.0086(10)
C7 0.0311(12) 0.0253(12) 0.0300(11) 0.0023(10) -0.0023(9) -0.0075(9)
C8 0.0286(12) 0.0344(14) 0.0446(14) -0.0020(11) -0.0059(10) -0.0113(10)
C9 0.0314(13) 0.0350(15) 0.0465(14) -0.0084(11) 0.0030(11) -0.0058(11)
C10 0.0318(13) 0.0335(14) 0.0339(12) -0.0055(11) 0.0066(10) -0.0044(10)
C11 0.0260(11) 0.0210(11) 0.0244(10) 0.0044(9) -0.0014(8) -0.0037(8)
C12 0.0270(10) 0.0196(13) 0.0240(9) 0.0042(8) -0.0003(8) -0.0017(7)
C13 0.0199(10) 0.0184(11) 0.0194(9) -0.0018(8) 0.0014(8) -0.0009(7)
C14 0.0236(11) 0.0192(10) 0.0229(10) 0.0006(9) -0.0049(8) -0.0024(8)
C15 0.0198(10) 0.0224(11) 0.0236(10) -0.0003(8) -0.0002(8) -0.0015(8)
C16 0.0233(10) 0.0187(10) 0.0208(9) -0.0020(8) -0.0007(8) -0.0015(7)
C17 0.0175(10) 0.0259(12) 0.0247(10) 0.0002(9) -0.0007(8) -0.0037(8)
C18 0.0199(10) 0.0215(11) 0.0190(9) 0.0006(8) -0.0004(7) -0.0012(7)
C19 0.0284(12) 0.0312(13) 0.0276(11) -0.0119(10) 0.0062(9) -0.0042(9)
C20 0.0357(12) 0.0215(11) 0.0223(10) -0.0076(10) -0.0026(9) 0.0017(8)
C21 0.0182(10) 0.0220(12) 0.0216(10) -0.0008(9) -0.0006(8) -0.0013(8)
C22 0.0212(10) 0.0254(12) 0.0248(10) -0.0034(8) 0.0036(8) -0.0029(8)
C23 0.0330(13) 0.0197(11) 0.0256(10) 0.0030(9) -0.0043(9) 0.0010(8)
C24 0.0238(11) 0.0221(12) 0.0262(11) 0.0028(9) 0.0031(9) -0.0032(8)
N1 0.0252(9) 0.0254(12) 0.0251(8) -0.0010(8) 0.0008(7) -0.0022(7)
N2 0.0242(9) 0.0245(10) 0.0264(9) 0.0010(8) 0.0006(7) -0.0030(7)
O1 0.0381(10) 0.0263(9) 0.0323(9) 0.0023(8) -0.0117(7) 0.0020(7)
O2 0.0265(8) 0.0205(8) 0.0283(7) -0.0040(7) -0.0051(6) -0.0019(6)
O1W 0.0514(14) 0.0778(17) 0.0291(9) -0.0253(13) -0.0121(9) 0.0156(10)
O3 0.0290(8) 0.0397(12) 0.0282(7) 0.0106(8) 0.0033(6) -0.0084(7)
O4 0.0349(9) 0.0392(10) 0.0225(7) 0.0009(8) 0.0016(6) 0.0024(7)
O5 0.0447(10) 0.0543(13) 0.0211(7) -0.0153(9) -0.0054(7) -0.0004(7)
O6 0.0254(9) 0.0509(13) 0.0424(10) 0.0001(8) -0.0069(7) -0.0105(8)
O7 0.0387(10) 0.0224(9) 0.0427(10) 0.0004(7) -0.0164(8) -0.0049(7)
O8 0.0502(11) 0.0249(10) 0.0528(11) 0.0103(9) -0.0222(9) -0.0094(8)
Cu1 0.02218(12) 0.02490(13) 0.02043(10) -0.00053(12) -0.00032(8) -0.00387(11)

loop_
_atom_type_symbol
_atom_type_description
_atom_type_scat_dispersion_real
_atom_type_scat_dispersion_imag
_atom_type_scat_source
C C 0.0033 0.0016 'International Tables Vol C Tables 4.2.6.8 and 6.1.1.4'
H H 0.0000 0.0000 'International Tables Vol C Tables 4.2.6.8 and 6.1.1.4'
N N 0.0061 0.0033 'International Tables Vol C Tables 4.2.6.8 and 6.1.1.4'
O O 0.0106 0.0060 'International Tables Vol C Tables 4.2.6.8 and 6.1.1.4'
Cu Cu 0.3201 1.2651 'International Tables Vol C Tables 4.2.6.8 and 6.1.1.4'

loop_
_geom_angle_atom_site_label_1
_geom_angle_atom_site_label_2
_geom_angle_atom_site_label_3
_geom_angle_site_symmetry_1
_geom_angle_site_symmetry_3
_geom_angle
N1 C1 C2 . . 122.0(2)
N1 C1 H1 . . 119.0
C2 C1 H1 . . 119.0
C3 C2 C1 . . 119.7(2)
C3 C2 H2 . . 120.2
C1 C2 H2 . . 120.2
C2 C3 C4 . . 120.0(2)
C2 C3 H3 . . 120.0
C4 C3 H3 . . 120.0
C12 C4 C3 . . 116.4(2)
C12 C4 C5 . . 118.2(2)
C3 C4 C5 . . 125.3(2)
C6 C5 C4 . . 121.3(2)
C6 C5 H5A . . 119.4
C4 C5 H5A . . 119.4
C5 C6 C7 . . 121.6(2)
C5 C6 H6 . . 119.2
C7 C6 H6 . . 119.2
C11 C7 C8 . . 116.8(2)
C11 C7 C6 . . 118.0(2)
C8 C7 C6 . . 125.2(2)
C9 C8 C7 . . 119.4(2)
C9 C8 H8B . . 120.3
C7 C8 H8B . . 120.3
C8 C9 C10 . . 119.8(2)
C8 C9 H9 . . 120.1
C10 C9 H9 . . 120.1
N2 C10 C9 . . 122.1(2)
N2 C10 H10 . . 119.0
C9 C10 H10 . . 119.0
N2 C11 C7 . . 123.2(2)
N2 C11 C12 . . 116.08(19)
C7 C11 C12 . . 120.70(19)
N1 C12 C4 . . 123.4(2)
N1 C12 C11 . . 116.42(17)
C4 C12 C11 . . 120.14(19)
C21 C13 C14 . . 114.04(17)
C21 C13 C18 . . 115.24(16)
C14 C13 C18 . . 110.05(17)
C21 C13 H13 . . 105.5
C14 C13 H13 . . 105.5
C18 C13 H13 . . 105.5
C20 C14 C13 . . 111.19(17)
C20 C14 C15 . . 105.24(17)
C13 C14 C15 . . 107.38(17)
C20 C14 H14 . . 110.9
C13 C14 H14 . . 110.9
C15 C14 H14 . . 110.9
C24 C15 C16 . . 114.85(17)
C24 C15 C14 . . 110.54(18)
C16 C15 C14 . . 107.01(16)
C24 C15 H15 . . 108.1
C16 C15 H15 . . 108.1
C14 C15 H15 . . 108.1
C23 C16 C15 . . 116.02(18)
C23 C16 C17 . . 113.89(18)
C15 C16 C17 . . 108.75(16)
C23 C16 H16 . . 105.8
C15 C16 H16 . . 105.8
C17 C16 H16 . . 105.8
C19 C17 C16 . . 111.41(18)
C19 C17 C18 . . 106.48(17)
C16 C17 C18 . . 105.53(16)
C19 C17 H17 . . 111.1
C16 C17 H17 . . 111.1
C18 C17 H17 . . 111.1
C22 C18 C13 . . 116.14(16)
C22 C18 C17 . . 108.15(17)
C13 C18 C17 . . 106.20(16)
C22 C18 H18 . . 108.7
C13 C18 H18 . . 108.7
C17 C18 H18 . . 108.7
C20 C19 C17 . . 114.4(2)
C20 C19 H19 . . 122.8
C17 C19 H19 . . 122.8
C19 C20 C14 . . 113.8(2)
C19 C20 H20 . . 123.1
C14 C20 H20 . . 123.1
O1 C21 O2 . . 124.26(19)
O1 C21 C13 . . 121.4(2)
O2 C21 C13 . . 114.15(18)
O4 C22 O3 . . 124.92(19)
O4 C22 C18 . . 121.8(2)
O3 C22 C18 . . 113.28(18)
O6 C23 O5 . . 124.8(2)
O6 C23 C16 . . 125.9(2)
O5 C23 C16 . . 109.01(19)
O7 C24 O8 . . 122.7(2)
O7 C24 C15 . . 123.8(2)
O8 C24 C15 . . 113.40(19)
C1 N1 C12 . . 118.41(18)
C1 N1 Cu1 . . 128.81(15)
C12 N1 Cu1 . . 112.72(14)
C10 N2 C11 . . 118.6(2)
C10 N2 Cu1 . . 128.54(16)
C11 N2 Cu1 . . 112.83(15)
C21 O2 Cu1 . . 125.43(14)
HW11 O1W HW12 . . 109(4)
C22 O3 Cu1 . 1_655 114.82(14)
C23 O5 H5 . . 109.5
C24 O7 Cu1 . 2_757 130.37(16)
C24 O8 H8 . . 109.5
O3 Cu1 O2 1_455 . 89.24(7)
O3 Cu1 N1 1_455 . 162.98(7)
O2 Cu1 N1 . . 94.97(7)
O3 Cu1 N2 1_455 . 96.53(7)
O2 Cu1 N2 . . 170.11(7)
N1 Cu1 N2 . . 81.84(7)
O3 Cu1 O7 1_455 2_747 92.84(7)
O2 Cu1 O7 . 2_747 84.71(6)
N1 Cu1 O7 . 2_747 103.96(7)
N2 Cu1 O7 . 2_747 86.97(7)

loop_
_geom_bond_atom_site_label_1
_geom_bond_atom_site_label_2
_geom_bond_site_symmetry_2
_geom_bond_distance
_geom_bond_publ_flag
C1 N1 . 1.326(3) ?
C1 C2 . 1.398(3) ?
C1 H1 . 0.93 ?
C2 C3 . 1.364(4) ?
C2 H2 . 0.93 ?
C3 C4 . 1.405(4) ?
C3 H3 . 0.93 ?
C4 C12 . 1.401(3) ?
C4 C5 . 1.448(3) ?
C5 C6 . 1.346(4) ?
C5 H5A . 0.93 ?
C6 C7 . 1.440(3) ?
C6 H6 . 0.93 ?
C7 C11 . 1.401(3) ?
C7 C8 . 1.410(3) ?
C8 C9 . 1.367(3) ?
C8 H8B . 0.93 ?
C9 C10 . 1.399(3) ?
C9 H9 . 0.93 ?
C10 N2 . 1.323(3) ?
C10 H10 . 0.93 ?
C11 N2 . 1.354(3) ?
C11 C12 . 1.434(3) ?
C12 N1 . 1.356(3) ?
C13 C21 . 1.525(3) ?
C13 C14 . 1.540(3) ?
C13 C18 . 1.556(3) ?
C13 H13 . 0.98 ?
C14 C20 . 1.505(3) ?
C14 C15 . 1.554(3) ?
C14 H14 . 0.98 ?
C15 C24 . 1.516(3) ?
C15 C16 . 1.548(3) ?
C15 H15 . 0.98 ?
C16 C23 . 1.515(3) ?
C16 C17 . 1.552(3) ?
C16 H16 . 0.98 ?
C17 C19 . 1.511(3) ?
C17 C18 . 1.564(3) ?
C17 H17 . 0.98 ?
C18 C22 . 1.523(3) ?
C18 H18 . 0.98 ?
C19 C20 . 1.318(3) ?
C19 H19 . 0.93 ?
C20 H20 . 0.93 ?
C21 O1 . 1.220(3) ?
C21 O2 . 1.298(3) ?
C22 O4 . 1.236(3) ?
C22 O3 . 1.279(3) ?
C23 O6 . 1.198(3) ?
C23 O5 . 1.334(3) ?
C24 O7 . 1.200(3) ?
C24 O8 . 1.320(3) ?
N1 Cu1 . 2.0072(17) y
N2 Cu1 . 2.0119(19) y
O2 Cu1 . 1.9640(15) y
O1W HW11 . 0.82(3) ?
O1W HW12 . 0.822(19) ?
O3 Cu1 1_655 1.9355(15) ?
O5 H5 . 0.82 ?
O7 Cu1 2_757 2.3398(18) ?
O8 H8 . 0.82 ?
Cu1 O3 1_455 1.9355(15) y
Cu1 O7 2_747 2.3398(18) y

loop_
_geom_hbond_atom_site_label_D
_geom_hbond_atom_site_label_H
_geom_hbond_atom_site_label_A
_geom_hbond_site_symmetry_A
_geom_hbond_distance_DH
_geom_hbond_distance_HA
_geom_hbond_distance_DA
_geom_hbond_angle_DHA
O5 H5 O1W . 0.82 1.84 2.567(2) 148
O8 H8 O2 2_757 0.82 1.79 2.594(2) 166
O1W HW11 O4 1_556 0.82(3) 1.97(3) 2.777(3) 167(3)
O1W HW12 O1 1_656 0.82(2) 2.05(3) 2.763(3) 145(4)

loop_
_geom_torsion_atom_site_label_1
_geom_torsion_atom_site_label_2
_geom_torsion_atom_site_label_3
_geom_torsion_atom_site_label_4
_geom_torsion_site_symmetry_4
_geom_torsion
N1 C1 C2 C3 . 0.4(4)
C1 C2 C3 C4 . 0.2(4)
C2 C3 C4 C12 . -0.3(4)
C2 C3 C4 C5 . 178.6(2)
C12 C4 C5 C6 . -2.2(4)
C3 C4 C5 C6 . 178.8(3)
C4 C5 C6 C7 . 0.4(4)
C5 C6 C7 C11 . 2.0(4)
C5 C6 C7 C8 . -176.8(3)
C11 C7 C8 C9 . 0.9(4)
C6 C7 C8 C9 . 179.8(2)
C7 C8 C9 C10 . 0.3(4)
C8 C9 C10 N2 . -0.4(4)
C8 C7 C11 N2 . -2.3(3)
C6 C7 C11 N2 . 178.8(2)
C8 C7 C11 C12 . 176.3(2)
C6 C7 C11 C12 . -2.6(3)
C3 C4 C12 N1 . -0.1(3)
C5 C4 C12 N1 . -179.1(2)
C3 C4 C12 C11 . -179.3(2)
C5 C4 C12 C11 . 1.6(3)
N2 C11 C12 N1 . 0.2(3)
C7 C11 C12 N1 . -178.5(2)
N2 C11 C12 C4 . 179.5(2)
C7 C11 C12 C4 . 0.8(3)
C21 C13 C14 C20 . -88.1(2)
C18 C13 C14 C20 . 43.2(2)
C21 C13 C14 C15 . 157.29(17)
C18 C13 C14 C15 . -71.42(19)
C20 C14 C15 C24 . 56.4(2)
C13 C14 C15 C24 . 174.93(17)
C20 C14 C15 C16 . -69.3(2)
C13 C14 C15 C16 . 49.2(2)
C24 C15 C16 C23 . 26.6(3)
C14 C15 C16 C23 . 149.70(18)
C24 C15 C16 C17 . -103.3(2)
C14 C15 C16 C17 . 19.8(2)
C23 C16 C17 C19 . -91.2(2)
C15 C16 C17 C19 . 39.8(2)
C23 C16 C17 C18 . 153.60(18)
C15 C16 C17 C18 . -75.3(2)
C21 C13 C18 C22 . 26.2(3)
C14 C13 C18 C22 . -104.5(2)
C21 C13 C18 C17 . 146.43(17)
C14 C13 C18 C17 . 15.8(2)
C19 C17 C18 C22 . 59.7(2)
C16 C17 C18 C22 . 178.16(17)
C19 C17 C18 C13 . -65.7(2)
C16 C17 C18 C13 . 52.9(2)
C16 C17 C19 C20 . -57.8(2)
C18 C17 C19 C20 . 56.8(2)
C17 C19 C20 C14 . 5.7(3)
C13 C14 C20 C19 . -58.6(2)
C15 C14 C20 C19 . 57.3(2)
C14 C13 C21 O1 . -1.8(3)
C18 C13 C21 O1 . -130.5(2)
C14 C13 C21 O2 . -177.45(17)
C18 C13 C21 O2 . 53.9(2)
C13 C18 C22 O4 . 17.8(3)
C17 C18 C22 O4 . -101.4(2)
C13 C18 C22 O3 . -164.32(18)
C17 C18 C22 O3 . 76.5(2)
C15 C16 C23 O6 . -114.2(3)
C17 C16 C23 O6 . 13.2(3)
C15 C16 C23 O5 . 71.4(2)
C17 C16 C23 O5 . -161.24(19)
C16 C15 C24 O7 . -23.1(3)
C14 C15 C24 O7 . -144.3(2)
C16 C15 C24 O8 . 160.03(19)
C14 C15 C24 O8 . 38.8(2)
C2 C1 N1 C12 . -0.8(4)
C2 C1 N1 Cu1 . -177.84(18)
C4 C12 N1 C1 . 0.6(3)
C11 C12 N1 C1 . 179.9(2)
C4 C12 N1 Cu1 . 178.13(18)
C11 C12 N1 Cu1 . -2.6(2)
C9 C10 N2 C11 . -0.9(4)
C9 C10 N2 Cu1 . -179.39(19)
C7 C11 N2 C10 . 2.3(3)
C12 C11 N2 C10 . -176.4(2)
C7 C11 N2 Cu1 . -179.00(18)
C12 C11 N2 Cu1 . 2.3(2)
O1 C21 O2 Cu1 . -23.2(3)
C13 C21 O2 Cu1 . 152.23(14)
O4 C22 O3 Cu1 1_655 9.8(3)
C18 C22 O3 Cu1 1_655 -167.97(14)
O8 C24 O7 Cu1 2_757 -7.8(4)
C15 C24 O7 Cu1 2_757 175.59(14)
C21 O2 Cu1 O3 1_455 -77.88(17)
C21 O2 Cu1 N1 . 85.60(17)
C21 O2 Cu1 O7 2_747 -170.81(17)
C1 N1 Cu1 O3 1_455 94.5(3)
C12 N1 Cu1 O3 1_455 -82.7(3)
C1 N1 Cu1 O2 . -9.3(2)
C12 N1 Cu1 O2 . 173.52(15)
C1 N1 Cu1 N2 . -179.9(2)
C12 N1 Cu1 N2 . 2.94(15)
C1 N1 Cu1 O7 2_747 -95.1(2)
C12 N1 Cu1 O7 2_747 87.74(15)
C10 N2 Cu1 O3 1_455 -21.4(2)
C11 N2 Cu1 O3 1_455 160.06(15)
C10 N2 Cu1 N1 . 175.7(2)
C11 N2 Cu1 N1 . -2.86(15)
C10 N2 Cu1 O7 2_747 71.1(2)
C11 N2 Cu1 O7 2_747 -107.43(15)
